data_1562917
loop_
_publ_author_name
'McMillen, Colin D.'
'Emirdag-Eanes, Mehtap'
'Stritzinger, Jared T.'
'Kolis, Joseph W.'

_publ_section_title
;
 Hydrothermal synthesis of new rare earth silicate fluorides: A novel
 class of polar materials
;
_journal_name_full 'Journal of Solid State Chemistry'
_journal_page_first 155
_journal_page_last 160
_journal_paper_doi 10.1016/j.jssc.2012.02.057
_journal_volume 195
_journal_year 2012
_chemical_formula_sum 'Ba F2 O7 Si2 Y2'
_chemical_formula_weight 521.34
_space_group_IT_number 2
_space_group_name_Hall '-P 1'
_space_group_name_H-M_alt 'P -1'
_symmetry_cell_setting triclinic
_symmetry_space_group_name_H-M 'P -1'
_atom_sites_solution_hydrogens none
_atom_sites_solution_primary direct
_atom_sites_solution_secondary difmap
_audit_creation_method SHELXL-97
_cell_angle_alpha 93.02(3)
_cell_angle_beta 102.05(3)
_cell_angle_gamma 111.55(3)
_cell_formula_units_Z 2
_cell_length_a 5.1576(10)
_cell_length_b 6.8389(14)
_cell_length_c 11.786(2)
_cell_measurement_reflns_used 2160
_cell_measurement_temperature 293(2)
_cell_measurement_theta_max 26.6860
_cell_measurement_theta_min 3.2355
_cell_volume 374.30(16)
_computing_cell_refinement 'CrystalClear (Rigaku/MSC, 1999)'
_computing_data_collection 'CrystalClear (Rigaku/MSC, 1999)'
_computing_data_reduction 'CrystalClear (Rigaku/MSC, 1999)'
_computing_molecular_graphics 'SHELXTL (Bruker-AXS, 1999)'
_computing_publication_material 'SHELXTL (Bruker-AXS, 1999)'
_computing_structure_refinement 'SHELXTL (Bruker-AXS, 1999)'
_computing_structure_solution 'SHELXTL (Bruker-AXS, 1999)'
_diffrn_ambient_temperature 293(2)
_diffrn_detector_area_resol_mean 14.6199
_diffrn_measured_fraction_theta_full 0.981
_diffrn_measured_fraction_theta_max 0.981
_diffrn_measurement_device_type 'Rigaku AFC8S'
_diffrn_measurement_method '\w scans'
_diffrn_radiation_monochromator graphite
_diffrn_radiation_source 'fine-focus sealed tube'
_diffrn_radiation_type MoK\a
_diffrn_radiation_wavelength 0.71073
_diffrn_reflns_av_R_equivalents 0.0303
_diffrn_reflns_av_sigmaI/netI 0.0450
_diffrn_reflns_limit_h_max 6
_diffrn_reflns_limit_h_min -6
_diffrn_reflns_limit_k_max 8
_diffrn_reflns_limit_k_min -8
_diffrn_reflns_limit_l_max 14
_diffrn_reflns_limit_l_min -14
_diffrn_reflns_number 3688
_diffrn_reflns_theta_full 26.68
_diffrn_reflns_theta_max 26.68
_diffrn_reflns_theta_min 3.24
_diffrn_standards_decay_% 0
_diffrn_standards_interval_count 0
_diffrn_standards_interval_time 0
_diffrn_standards_number 0
_exptl_absorpt_coefficient_mu 20.946
_exptl_absorpt_correction_T_max 1.0000
_exptl_absorpt_correction_T_min 0.8252
_exptl_absorpt_correction_type multi-scan
_exptl_absorpt_process_details 'REQAB, CrystalClear'
_exptl_crystal_colour colorless
_exptl_crystal_density_diffrn 4.626
_exptl_crystal_density_method 'not measured'
_exptl_crystal_description 'rod fragment'
_exptl_crystal_F_000 472
_exptl_crystal_size_max 0.15
_exptl_crystal_size_mid 0.15
_exptl_crystal_size_min 0.15
_refine_diff_density_max 1.380
_refine_diff_density_min -0.986
_refine_diff_density_rms 0.242
_refine_ls_extinction_method none
_refine_ls_goodness_of_fit_ref 1.101
_refine_ls_hydrogen_treatment none
_refine_ls_matrix_type full
_refine_ls_number_parameters 127
_refine_ls_number_reflns 1565
_refine_ls_number_restraints 0
_refine_ls_restrained_S_all 1.101
_refine_ls_R_factor_all 0.0374
_refine_ls_R_factor_gt 0.0292
_refine_ls_shift/su_max 0.000
_refine_ls_shift/su_mean 0.000
_refine_ls_structure_factor_coef Fsqd
_refine_ls_weighting_details 'calc w=1/[\s^2^(Fo^2^)+(0.0206P)^2^+0.0000P] where P=(Fo^2^+2Fc^2^)/3'
_refine_ls_weighting_scheme calc
_refine_ls_wR_factor_gt 0.0542
_refine_ls_wR_factor_ref 0.0575
_reflns_number_gt 1328
_reflns_number_total 1565
_reflns_threshold_expression >2sigma(I)
_cod_data_source_file JSSC-2012-195-155.cif
_cod_data_source_block r95p
_cod_original_sg_symbol_H-M P-1
_cod_database_code 1562917

loop_
_symmetry_equiv_pos_as_xyz
'x, y, z'
'-x, -y, -z'

loop_
_atom_site_label
_atom_site_type_symbol
_atom_site_fract_x
_atom_site_fract_y
_atom_site_fract_z
_atom_site_U_iso_or_equiv
_atom_site_adp_type
_atom_site_occupancy
_atom_site_symmetry_multiplicity
_atom_site_calc_flag
_atom_site_refinement_flags
_atom_site_disorder_assembly
_atom_site_disorder_group
Y1 Y 0.67268(13) 0.20109(10) 0.12359(5) 0.00832(14) Uani 1 1 d . . .
Y2 Y 0.81805(13) 0.19500(10) 0.45567(5) 0.00850(14) Uani 1 1 d . . .
Si1 Si 0.2281(4) 0.0686(3) 0.28185(15) 0.0077(4) Uani 1 1 d . . .
Si2 Si -0.1278(4) -0.2489(3) 0.06604(15) 0.0076(4) Uani 1 1 d . . .
F1 F 1.2132(8) 0.1729(6) 0.5568(3) 0.0150(8) Uani 1 1 d . . .
F2 F 0.8296(10) 0.4823(6) 0.5644(4) 0.0243(10) Uani 1 1 d . . .
O1 O 0.1833(10) -0.0682(7) 0.1524(4) 0.0110(9) Uani 1 1 d . . .
O2 O -0.3746(9) -0.1481(7) 0.0558(4) 0.0081(9) Uani 1 1 d . . .
O3 O -0.0780(10) -0.2988(7) -0.0601(4) 0.0112(10) Uani 1 1 d . . .
O4 O -0.2043(10) -0.4461(7) 0.1404(4) 0.0111(10) Uani 1 1 d . . .
O5 O 0.5227(10) 0.2737(7) 0.2905(4) 0.0100(9) Uani 1 1 d . . .
O6 O 0.3249(9) -0.0589(7) 0.3828(4) 0.0099(9) Uani 1 1 d . . .
O7 O -0.0498(10) 0.1208(7) 0.2840(4) 0.0114(10) Uani 1 1 d . . .
Ba1 Ba 0.40378(9) 0.61934(6) 0.24956(3) 0.01108(11) Uani 1 1 d . . .

loop_
_atom_site_aniso_label
_atom_site_aniso_U_11
_atom_site_aniso_U_22
_atom_site_aniso_U_33
_atom_site_aniso_U_23
_atom_site_aniso_U_13
_atom_site_aniso_U_12
Y1 0.0091(3) 0.0083(3) 0.0075(3) 0.0011(2) 0.0015(3) 0.0036(3)
Y2 0.0082(3) 0.0091(3) 0.0083(3) 0.0015(2) 0.0017(3) 0.0036(3)
Si1 0.0094(9) 0.0073(8) 0.0074(9) 0.0015(7) 0.0015(7) 0.0046(7)
Si2 0.0062(9) 0.0080(9) 0.0071(8) 0.0007(7) 0.0010(7) 0.0014(7)
F1 0.011(2) 0.018(2) 0.015(2) 0.0003(17) -0.0006(17) 0.0059(17)
F2 0.033(3) 0.011(2) 0.028(3) 0.0015(18) 0.020(2) 0.002(2)
O1 0.010(2) 0.013(2) 0.009(2) 0.0032(18) 0.000(2) 0.005(2)
O2 0.008(2) 0.008(2) 0.009(2) 0.0008(17) 0.0043(19) 0.0023(19)
O3 0.012(2) 0.012(2) 0.009(2) 0.0005(18) 0.003(2) 0.003(2)
O4 0.015(3) 0.006(2) 0.013(2) 0.0032(18) 0.007(2) 0.002(2)
O5 0.011(2) 0.007(2) 0.012(2) 0.0004(18) 0.001(2) 0.0040(19)
O6 0.008(2) 0.014(2) 0.009(2) 0.0040(18) 0.0044(19) 0.004(2)
O7 0.011(2) 0.018(2) 0.008(2) 0.0008(19) 0.001(2) 0.010(2)
Ba1 0.0117(2) 0.0108(2) 0.0117(2) 0.00071(15) 0.00276(16) 0.00560(16)

loop_
_atom_type_symbol
_atom_type_description
_atom_type_scat_dispersion_real
_atom_type_scat_dispersion_imag
_atom_type_scat_source
Ba Ba -0.3244 2.2819 'International Tables Vol C Tables 4.2.6.8 and 6.1.1.4'
F F 0.0171 0.0103 'International Tables Vol C Tables 4.2.6.8 and 6.1.1.4'
O O 0.0106 0.0060 'International Tables Vol C Tables 4.2.6.8 and 6.1.1.4'
Si Si 0.0817 0.0704 'International Tables Vol C Tables 4.2.6.8 and 6.1.1.4'
Y Y -2.7962 3.5667 'International Tables Vol C Tables 4.2.6.8 and 6.1.1.4'

loop_
_geom_angle_atom_site_label_1
_geom_angle_atom_site_label_2
_geom_angle_atom_site_label_3
_geom_angle
_geom_angle_site_symmetry_1
_geom_angle_site_symmetry_3
O4 Y1 O3 79.93(16) 1_665 2_655
O4 Y1 O2 92.31(16) 1_665 2
O3 Y1 O2 95.36(16) 2_655 2
O4 Y1 O7 109.20(17) 1_665 1_655
O3 Y1 O7 83.54(16) 2_655 1_655
O2 Y1 O7 157.82(15) 2 1_655
O4 Y1 O5 77.05(15) 1_665 .
O3 Y1 O5 138.79(16) 2_655 .
O2 Y1 O5 119.14(15) 2 .
O7 Y1 O5 72.61(15) 1_655 .
O4 Y1 O2 160.94(15) 1_665 1_655
O3 Y1 O2 83.24(15) 2_655 1_655
O2 Y1 O2 80.37(16) 2 1_655
O7 Y1 O2 77.50(15) 1_655 1_655
O5 Y1 O2 121.89(15) . 1_655
O4 Y1 O1 123.80(14) 1_665 .
O3 Y1 O1 155.14(15) 2_655 .
O2 Y1 O1 77.84(15) 2 .
O7 Y1 O1 93.87(15) 1_655 .
O5 Y1 O1 61.80(15) . .
O2 Y1 O1 72.10(14) 1_655 .
O4 Y1 Si1 101.45(12) 1_665 .
O3 Y1 Si1 163.32(12) 2_655 .
O2 Y1 Si1 101.17(11) 2 .
O7 Y1 Si1 80.31(11) 1_655 .
O5 Y1 Si1 29.95(12) . .
O2 Y1 Si1 97.24(11) 1_655 .
O1 Y1 Si1 31.94(10) . .
O4 Y1 Si2 77.10(13) 1_665 2
O3 Y1 Si2 112.88(12) 2_655 2
O2 Y1 Si2 26.17(10) 2 2
O7 Y1 Si2 163.45(12) 1_655 2
O5 Y1 Si2 94.66(11) . 2
O2 Y1 Si2 101.57(11) 1_655 2
O1 Y1 Si2 70.42(10) . 2
Si1 Y1 Si2 83.44(5) . 2
O4 Y1 Y1 131.33(12) 1_665 2_655
O3 Y1 Y1 88.88(12) 2_655 2_655
O2 Y1 Y1 41.46(11) 2 2_655
O7 Y1 Y1 116.39(11) 1_655 2_655
O5 Y1 Y1 131.68(12) . 2_655
O2 Y1 Y1 38.91(11) 1_655 2_655
O1 Y1 Y1 70.08(10) . 2_655
Si1 Y1 Y1 102.01(5) . 2_655
Si2 Y1 Y1 64.08(4) 2 2_655
O4 Y1 Ba1 53.23(12) 1_665 1_655
O3 Y1 Ba1 48.43(12) 2_655 1_655
O2 Y1 Ba1 129.53(12) 2 1_655
O7 Y1 Ba1 64.79(12) 1_655 1_655
O5 Y1 Ba1 90.62(12) . 1_655
O2 Y1 Ba1 119.37(11) 1_655 1_655
O1 Y1 Ba1 149.99(10) . 1_655
Si1 Y1 Ba1 119.33(4) . 1_655
Si2 Y1 Ba1 127.31(4) 2 1_655
Y1 Y1 Ba1 137.29(4) 2_655 1_655
O4 Y1 Y2 93.68(12) 1_665 .
O3 Y1 Y2 112.31(12) 2_655 .
O2 Y1 Y2 152.31(11) 2 .
O7 Y1 Y2 35.36(10) 1_655 .
O5 Y1 Y2 37.25(10) . .
O2 Y1 Y2 100.97(11) 1_655 .
O1 Y1 Y2 76.37(10) . .
Si1 Y1 Y2 51.13(4) . .
Si2 Y1 Y2 131.22(4) 2 .
Y1 Y1 Y2 133.78(4) 2_655 .
Ba1 Y1 Y2 74.21(4) 1_655 .
F1 Y2 F2 99.13(16) . .
F1 Y2 O6 78.49(15) . 2_656
F2 Y2 O6 77.15(15) . 2_656
F1 Y2 F2 78.32(16) . 2_766
F2 Y2 F2 65.87(17) . 2_766
O6 Y2 F2 131.97(16) 2_656 2_766
F1 Y2 O7 88.01(15) . 1_655
F2 Y2 O7 137.76(16) . 1_655
O6 Y2 O7 144.61(15) 2_656 1_655
F2 Y2 O7 75.18(15) 2_766 1_655
F1 Y2 O5 155.21(15) . .
F2 Y2 O5 88.37(15) . .
O6 Y2 O5 126.29(15) 2_656 .
F2 Y2 O5 83.41(16) 2_766 .
O7 Y2 O5 71.08(14) 1_655 .
F1 Y2 O6 133.63(15) . .
F2 Y2 O6 110.12(16) . .
O6 Y2 O6 74.15(18) 2_656 .
F2 Y2 O6 146.34(15) 2_766 .
O7 Y2 O6 93.16(15) 1_655 .
O5 Y2 O6 62.93(15) . .
F1 Y2 F1 68.12(16) . 2_756
F2 Y2 F1 148.50(14) . 2_756
O6 Y2 F1 72.17(14) 2_656 2_756
F2 Y2 F1 133.45(13) 2_766 2_756
O7 Y2 F1 72.44(14) 1_655 2_756
O5 Y2 F1 115.53(14) . 2_756
O6 Y2 F1 68.19(13) . 2_756
F1 Y2 Si1 160.24(11) . .
F2 Y2 Si1 99.75(13) . .
O6 Y2 Si1 100.12(12) 2_656 .
F2 Y2 Si1 114.98(12) 2_766 .
O7 Y2 Si1 81.92(11) 1_655 .
O5 Y2 Si1 31.60(11) . .
O6 Y2 Si1 31.36(10) . .
F1 Y2 Si1 92.56(10) 2_756 .
F1 Y2 Y2 108.81(11) . 2_656
F2 Y2 Y2 94.93(11) . 2_656
O6 Y2 Y2 38.25(12) 2_656 2_656
F2 Y2 Y2 160.61(10) 2_766 2_656
O7 Y2 Y2 122.17(12) 1_655 2_656
O5 Y2 Y2 93.89(12) . 2_656
O6 Y2 Y2 35.90(10) . 2_656
F1 Y2 Y2 64.80(9) 2_756 2_656
Si1 Y2 Y2 63.74(4) . 2_656
F1 Y2 Y1 121.92(10) . .
F2 Y2 Y1 115.88(12) . .
O6 Y2 Y1 150.48(12) 2_656 .
F2 Y2 Y1 76.26(12) 2_766 .
O7 Y2 Y1 35.14(10) 1_655 .
O5 Y2 Y1 35.95(10) . .
O6 Y2 Y1 76.43(11) . .
F1 Y2 Y1 94.71(10) 2_756 .
Si1 Y2 Y1 53.08(4) . .
Y2 Y2 Y1 112.30(4) 2_656 .
F1 Y2 Y2 36.21(10) . 2_756
F2 Y2 Y2 129.29(12) . 2_756
O6 Y2 Y2 72.03(10) 2_656 2_756
F2 Y2 Y2 108.82(11) 2_766 2_756
O7 Y2 Y2 77.77(10) 1_655 2_756
O5 Y2 Y2 142.32(10) . 2_756
O6 Y2 Y2 99.00(10) . 2_756
F1 Y2 Y2 31.91(9) 2_756 2_756
Si1 Y2 Y2 124.37(5) . 2_756
Y2 Y2 Y2 84.99(3) 2_656 2_756
Y1 Y2 Y2 110.70(3) . 2_756
O7 Si1 O6 117.4(2) . .
O7 Si1 O5 115.4(2) . .
O6 Si1 O5 102.9(2) . .
O7 Si1 O1 110.2(2) . .
O6 Si1 O1 107.5(2) . .
O5 Si1 O1 102.1(2) . .
O7 Si1 Y2 133.32(18) . .
O6 Si1 Y2 51.57(17) . .
O5 Si1 Y2 51.38(16) . .
O1 Si1 Y2 116.26(16) . .
O7 Si1 Y1 131.64(18) . .
O6 Si1 Y1 110.82(16) . .
O5 Si1 Y1 46.22(15) . .
O1 Si1 Y1 56.04(17) . .
Y2 Si1 Y1 75.79(5) . .
O7 Si1 Ba1 138.61(19) . 1_545
O6 Si1 Ba1 51.85(16) . 1_545
O5 Si1 Ba1 105.94(15) . 1_545
O1 Si1 Ba1 56.05(15) . 1_545
Y2 Si1 Ba1 75.78(5) . 1_545
Y1 Si1 Ba1 76.84(4) . 1_545
O7 Si1 Ba1 71.99(18) . .
O6 Si1 Ba1 135.25(19) . .
O5 Si1 Ba1 44.62(15) . .
O1 Si1 Ba1 109.07(17) . .
Y2 Si1 Ba1 88.96(6) . .
Y1 Si1 Ba1 71.28(5) . .
Ba1 Si1 Ba1 147.21(6) 1_545 .
O3 Si2 O4 115.7(2) . .
O3 Si2 O2 111.1(2) . .
O4 Si2 O2 109.4(2) . .
O3 Si2 O1 108.9(2) . .
O4 Si2 O1 103.3(2) . .
O2 Si2 O1 108.0(2) . .
O3 Si2 Y1 75.48(17) . 2
O4 Si2 Y1 117.32(18) . 2
O2 Si2 Y1 37.40(16) . 2
O1 Si2 Y1 132.59(16) . 2
O3 Si2 Ba1 146.46(19) . 1_445
O4 Si2 Ba1 50.93(16) . 1_445
O2 Si2 Ba1 60.53(15) . 1_445
O1 Si2 Ba1 104.40(17) . 1_445
Y1 Si2 Ba1 84.97(4) 2 1_445
O3 Si2 Ba1 100.89(17) . 1_545
O4 Si2 Ba1 56.94(17) . 1_545
O2 Si2 Ba1 147.84(17) . 1_545
O1 Si2 Ba1 55.78(15) . 1_545
Y1 Si2 Ba1 171.47(6) 2 1_545
Ba1 Si2 Ba1 94.50(5) 1_445 1_545
Y2 F1 Y2 111.88(16) . 2_756
Y2 F1 Ba1 134.71(16) . 2_766
Y2 F1 Ba1 106.89(14) 2_756 2_766
Y2 F2 Y2 114.13(17) . 2_766
Y2 F2 Ba1 112.67(16) . 2_666
Y2 F2 Ba1 128.28(17) 2_766 2_666
Si1 O1 Si2 127.2(3) . .
Si1 O1 Y1 92.0(2) . .
Si2 O1 Y1 137.0(2) . .
Si1 O1 Ba1 95.83(18) . 1_545
Si2 O1 Ba1 95.83(19) . 1_545
Y1 O1 Ba1 96.79(13) . 1_545
Si2 O2 Y1 116.4(2) . 2
Si2 O2 Y1 129.6(2) . 1_455
Y1 O2 Y1 99.63(16) 2 1_455
Si2 O2 Ba1 91.32(18) . 1_445
Y1 O2 Ba1 120.20(17) 2 1_445
Y1 O2 Ba1 99.99(14) 1_455 1_445
Si2 O3 Y1 130.7(3) . 2_655
Si2 O3 Ba1 132.4(2) . 2
Y1 O3 Ba1 94.61(15) 2_655 2
Si2 O4 Y1 142.1(3) . 1_445
Si2 O4 Ba1 102.01(19) . 1_445
Y1 O4 Ba1 103.85(17) 1_445 1_445
Si2 O4 Ba1 96.0(2) . 1_545
Y1 O4 Ba1 89.76(14) 1_445 1_545
Ba1 O4 Ba1 127.54(16) 1_445 1_545
Si1 O5 Y1 103.8(2) . .
Si1 O5 Y2 97.0(2) . .
Y1 O5 Y2 106.80(16) . .
Si1 O5 Ba1 110.3(2) . .
Y1 O5 Ba1 103.01(16) . .
Y2 O5 Ba1 132.87(18) . .
Si1 O6 Y2 138.3(2) . 2_656
Si1 O6 Y2 97.1(2) . .
Y2 O6 Y2 105.85(18) 2_656 .
Si1 O6 Ba1 101.5(2) . 1_545
Y2 O6 Ba1 107.46(16) 2_656 1_545
Y2 O6 Ba1 101.16(14) . 1_545
Si1 O7 Y1 125.0(2) . 1_455
Si1 O7 Y2 124.5(2) . 1_455
Y1 O7 Y2 109.49(16) 1_455 1_455
F1 Ba1 O5 89.14(13) 2_766 .
F1 Ba1 F2 70.61(13) 2_766 2_666
O5 Ba1 F2 80.54(13) . 2_666
F1 Ba1 O4 94.71(13) 2_766 1_665
O5 Ba1 O4 63.28(13) . 1_665
F2 Ba1 O4 141.41(12) 2_666 1_665
F1 Ba1 O3 160.76(12) 2_766 2
O5 Ba1 O3 71.89(13) . 2
F2 Ba1 O3 108.15(13) 2_666 2
O4 Ba1 O3 74.23(13) 1_665 2
F1 Ba1 O6 60.18(12) 2_766 1_565
O5 Ba1 O6 136.76(12) . 1_565
F2 Ba1 O6 61.66(12) 2_666 1_565
O4 Ba1 O6 141.35(13) 1_665 1_565
O3 Ba1 O6 137.17(12) 2 1_565
F1 Ba1 O1 104.58(12) 2_766 1_565
O5 Ba1 O1 166.25(13) . 1_565
F2 Ba1 O1 104.69(12) 2_666 1_565
O4 Ba1 O1 113.62(13) 1_665 1_565
O3 Ba1 O1 94.36(13) 2 1_565
O6 Ba1 O1 54.59(12) 1_565 1_565
F1 Ba1 O4 136.14(11) 2_766 1_565
O5 Ba1 O4 118.00(13) . 1_565
F2 Ba1 O4 80.19(13) 2_666 1_565
O4 Ba1 O4 127.54(16) 1_665 1_565
O3 Ba1 O4 59.75(12) 2 1_565
O6 Ba1 O4 77.43(12) 1_565 1_565
O1 Ba1 O4 51.94(12) 1_565 1_565
F1 Ba1 O2 105.11(13) 2_766 1_665
O5 Ba1 O2 116.73(12) . 1_665
F2 Ba1 O2 162.51(11) 2_666 1_665
O4 Ba1 O2 54.45(12) 1_665 1_665
O3 Ba1 O2 81.54(13) 2 1_665
O6 Ba1 O2 101.23(12) 1_565 1_665
O1 Ba1 O2 59.23(11) 1_565 1_665
O4 Ba1 O2 92.99(12) 1_565 1_665
F1 Ba1 Si2 96.33(9) 2_766 1_665
O5 Ba1 Si2 90.33(10) . 1_665
F2 Ba1 Si2 164.01(10) 2_666 1_665
O4 Ba1 Si2 27.06(9) 1_665 1_665
O3 Ba1 Si2 81.02(10) 2 1_665
O6 Ba1 Si2 120.55(10) 1_565 1_665
O1 Ba1 Si2 87.21(9) 1_565 1_665
O4 Ba1 Si2 115.77(9) 1_565 1_665
O2 Ba1 Si2 28.16(8) 1_665 1_665
F1 Ba1 Si1 80.25(9) 2_766 1_565
O5 Ba1 Si1 163.08(10) . 1_565
F2 Ba1 Si1 83.50(9) 2_666 1_565
O4 Ba1 Si1 130.33(10) 1_665 1_565
O3 Ba1 Si1 118.93(9) 2 1_565
O6 Ba1 Si1 26.62(9) 1_565 1_565
O1 Ba1 Si1 28.13(9) 1_565 1_565
O4 Ba1 Si1 64.20(9) 1_565 1_565
O2 Ba1 Si1 79.03(8) 1_665 1_565
Si2 Ba1 Si1 103.83(5) 1_665 1_565
F1 Ba1 Si2 130.70(8) 2_766 1_565
O5 Ba1 Si2 138.76(10) . 1_565
F2 Ba1 Si2 101.03(10) 2_666 1_565
O4 Ba1 Si2 114.73(10) 1_665 1_565
O3 Ba1 Si2 68.53(9) 2 1_565
O6 Ba1 Si2 72.96(10) 1_565 1_565
O1 Ba1 Si2 28.39(10) 1_565 1_565
O4 Ba1 Si2 27.02(9) 1_565 1_565
O2 Ba1 Si2 68.36(8) 1_665 1_565
Si2 Ba1 Si2 94.50(5) 1_665 1_565
Si1 Ba1 Si2 50.46(5) 1_565 1_565

loop_
_geom_bond_atom_site_label_1
_geom_bond_atom_site_label_2
_geom_bond_distance
_geom_bond_site_symmetry_2
Y1 O4 2.244(4) 1_665
Y1 O3 2.249(4) 2_655
Y1 O2 2.263(4) 2
Y1 O7 2.341(4) 1_655
Y1 O5 2.351(4) .
Y1 O2 2.385(4) 1_655
Y1 O1 2.624(5) .
Y1 Si1 3.162(2) .
Y1 Si2 3.336(2) 2
Y2 F1 2.197(4) .
Y2 F2 2.263(4) .
Y2 O6 2.302(4) 2_656
Y2 F2 2.349(4) 2_766
Y2 O7 2.354(4) 1_655
Y2 O5 2.424(4) .
Y2 O6 2.431(5) .
Y2 F1 2.456(4) 2_756
Y2 Si1 3.079(2) .
Si1 O7 1.603(4) .
Si1 O6 1.615(4) .
Si1 O5 1.625(5) .
Si1 O1 1.674(5) .
Si2 O3 1.601(5) .
Si2 O4 1.619(5) .
Si2 O2 1.643(4) .
Si2 O1 1.693(5) .
Si2 Y1 3.336(2) 2
F1 Y2 2.456(4) 2_756
F1 Ba1 2.616(4) 2_766
F2 Y2 2.349(4) 2_766
F2 Ba1 2.718(4) 2_666
O1 Ba1 2.945(4) 1_545
O2 Y1 2.263(4) 2
O2 Y1 2.385(4) 1_455
O2 Ba1 3.031(4) 1_445
O3 Y1 2.249(4) 2_655
O3 Ba1 2.798(5) 2
O4 Y1 2.244(4) 1_445
O4 Ba1 2.763(4) 1_445
O4 Ba1 2.986(5) 1_545
O5 Ba1 2.694(4) .
O6 Y2 2.302(4) 2_656
O6 Ba1 2.834(4) 1_545
O7 Y1 2.341(4) 1_455
O7 Y2 2.354(4) 1_455
Ba1 F1 2.616(4) 2_766
Ba1 F2 2.718(4) 2_666
Ba1 O4 2.763(4) 1_665
Ba1 O3 2.798(5) 2
Ba1 O6 2.835(4) 1_565
Ba1 O1 2.945(4) 1_565
Ba1 O4 2.986(5) 1_565
Ba1 O2 3.031(4) 1_665

loop_
_geom_torsion_atom_site_label_1
_geom_torsion_atom_site_label_2
_geom_torsion_atom_site_label_3
_geom_torsion_atom_site_label_4
_geom_torsion
_geom_torsion_site_symmetry_1
_geom_torsion_site_symmetry_2
_geom_torsion_site_symmetry_3
_geom_torsion_site_symmetry_4
O4 Y1 Y2 F1 -101.48(17) 1_665 . . .
O3 Y1 Y2 F1 -20.87(17) 2_655 . . .
O2 Y1 Y2 F1 156.4(3) 2 . . .
O7 Y1 Y2 F1 17.1(2) 1_655 . . .
O5 Y1 Y2 F1 -164.4(2) . . . .
O2 Y1 Y2 F1 66.27(16) 1_655 . . .
O1 Y1 Y2 F1 134.60(15) . . . .
Si1 Y1 Y2 F1 156.76(13) . . . .
Si2 Y1 Y2 F1 -177.54(13) 2 . . .
Y1 Y1 Y2 F1 90.47(13) 2_655 . . .
Ba1 Y1 Y2 F1 -51.40(12) 1_655 . . .
O4 Y1 Y2 F2 19.17(17) 1_665 . . .
O3 Y1 Y2 F2 99.78(18) 2_655 . . .
O2 Y1 Y2 F2 -82.9(3) 2 . . .
O7 Y1 Y2 F2 137.8(2) 1_655 . . .
O5 Y1 Y2 F2 -43.7(2) . . . .
O2 Y1 Y2 F2 -173.08(16) 1_655 . . .
O1 Y1 Y2 F2 -104.75(16) . . . .
Si1 Y1 Y2 F2 -82.58(14) . . . .
Si2 Y1 Y2 F2 -56.89(14) 2 . . .
Y1 Y1 Y2 F2 -148.88(13) 2_655 . . .
Ba1 Y1 Y2 F2 69.25(13) 1_655 . . .
O4 Y1 Y2 O6 130.0(2) 1_665 . . 2_656
O3 Y1 Y2 O6 -149.4(2) 2_655 . . 2_656
O2 Y1 Y2 O6 27.9(3) 2 . . 2_656
O7 Y1 Y2 O6 -111.4(3) 1_655 . . 2_656
O5 Y1 Y2 O6 67.1(3) . . . 2_656
O2 Y1 Y2 O6 -62.3(2) 1_655 . . 2_656
O1 Y1 Y2 O6 6.1(2) . . . 2_656
Si1 Y1 Y2 O6 28.2(2) . . . 2_656
Si2 Y1 Y2 O6 53.9(2) 2 . . 2_656
Y1 Y1 Y2 O6 -38.1(2) 2_655 . . 2_656
Ba1 Y1 Y2 O6 -179.9(2) 1_655 . . 2_656
O4 Y1 Y2 F2 -34.93(15) 1_665 . . 2_766
O3 Y1 Y2 F2 45.69(16) 2_655 . . 2_766
O2 Y1 Y2 F2 -137.0(2) 2 . . 2_766
O7 Y1 Y2 F2 83.7(2) 1_655 . . 2_766
O5 Y1 Y2 F2 -97.8(2) . . . 2_766
O2 Y1 Y2 F2 132.82(15) 1_655 . . 2_766
O1 Y1 Y2 F2 -158.85(14) . . . 2_766
Si1 Y1 Y2 F2 -136.68(11) . . . 2_766
Si2 Y1 Y2 F2 -110.98(11) 2 . . 2_766
Y1 Y1 Y2 F2 157.03(11) 2_655 . . 2_766
Ba1 Y1 Y2 F2 15.16(10) 1_655 . . 2_766
O4 Y1 Y2 O7 -118.6(2) 1_665 . . 1_655
O3 Y1 Y2 O7 -38.0(2) 2_655 . . 1_655
O2 Y1 Y2 O7 139.3(3) 2 . . 1_655
O5 Y1 Y2 O7 178.5(3) . . . 1_655
O2 Y1 Y2 O7 49.1(2) 1_655 . . 1_655
O1 Y1 Y2 O7 117.5(2) . . . 1_655
Si1 Y1 Y2 O7 139.6(2) . . . 1_655
Si2 Y1 Y2 O7 165.3(2) 2 . . 1_655
Y1 Y1 Y2 O7 73.4(2) 2_655 . . 1_655
Ba1 Y1 Y2 O7 -68.5(2) 1_655 . . 1_655
O4 Y1 Y2 O5 62.9(2) 1_665 . . .
O3 Y1 Y2 O5 143.5(2) 2_655 . . .
O2 Y1 Y2 O5 -39.2(3) 2 . . .
O7 Y1 Y2 O5 -178.5(3) 1_655 . . .
O2 Y1 Y2 O5 -129.4(2) 1_655 . . .
O1 Y1 Y2 O5 -61.0(2) . . . .
Si1 Y1 Y2 O5 -38.86(18) . . . .
Si2 Y1 Y2 O5 -13.16(19) 2 . . .
Y1 Y1 Y2 O5 -105.15(19) 2_655 . . .
Ba1 Y1 Y2 O5 112.98(18) 1_655 . . .
O4 Y1 Y2 O6 125.21(15) 1_665 . . .
O3 Y1 Y2 O6 -154.18(15) 2_655 . . .
O2 Y1 Y2 O6 23.1(2) 2 . . .
O7 Y1 Y2 O6 -116.2(2) 1_655 . . .
O5 Y1 Y2 O6 62.3(2) . . . .
O2 Y1 Y2 O6 -67.04(14) 1_655 . . .
O1 Y1 Y2 O6 1.29(13) . . . .
Si1 Y1 Y2 O6 23.45(10) . . . .
Si2 Y1 Y2 O6 49.15(11) 2 . . .
Y1 Y1 Y2 O6 -42.84(11) 2_655 . . .
Ba1 Y1 Y2 O6 175.29(10) 1_655 . . .
O4 Y1 Y2 F1 -168.58(14) 1_665 . . 2_756
O3 Y1 Y2 F1 -87.96(15) 2_655 . . 2_756
O2 Y1 Y2 F1 89.3(2) 2 . . 2_756
O7 Y1 Y2 F1 -50.0(2) 1_655 . . 2_756
O5 Y1 Y2 F1 128.5(2) . . . 2_756
O2 Y1 Y2 F1 -0.83(14) 1_655 . . 2_756
O1 Y1 Y2 F1 67.50(13) . . . 2_756
Si1 Y1 Y2 F1 89.67(10) . . . 2_756
Si2 Y1 Y2 F1 115.37(10) 2 . . 2_756
Y1 Y1 Y2 F1 23.38(10) 2_655 . . 2_756
Ba1 Y1 Y2 F1 -118.49(9) 1_655 . . 2_756
O4 Y1 Y2 Si1 101.75(12) 1_665 . . .
O3 Y1 Y2 Si1 -177.63(13) 2_655 . . .
O2 Y1 Y2 Si1 -0.4(2) 2 . . .
O7 Y1 Y2 Si1 -139.6(2) 1_655 . . .
O5 Y1 Y2 Si1 38.86(18) . . . .
O2 Y1 Y2 Si1 -90.50(12) 1_655 . . .
O1 Y1 Y2 Si1 -22.17(10) . . . .
Si2 Y1 Y2 Si1 25.70(6) 2 . . .
Y1 Y1 Y2 Si1 -66.29(6) 2_655 . . .
Ba1 Y1 Y2 Si1 151.84(4) 1_655 . . .
O4 Y1 Y2 Y2 126.75(12) 1_665 . . 2_656
O3 Y1 Y2 Y2 -152.63(12) 2_655 . . 2_656
O2 Y1 Y2 Y2 24.6(2) 2 . . 2_656
O7 Y1 Y2 Y2 -114.6(2) 1_655 . . 2_656
O5 Y1 Y2 Y2 63.86(18) . . . 2_656
O2 Y1 Y2 Y2 -65.50(11) 1_655 . . 2_656
O1 Y1 Y2 Y2 2.83(9) . . . 2_656
Si1 Y1 Y2 Y2 25.00(4) . . . 2_656
Si2 Y1 Y2 Y2 50.70(6) 2 . . 2_656
Y1 Y1 Y2 Y2 -41.29(5) 2_655 . . 2_656
Ba1 Y1 Y2 Y2 176.84(2) 1_655 . . 2_656
O4 Y1 Y2 Y2 -140.15(12) 1_665 . . 2_756
O3 Y1 Y2 Y2 -59.54(12) 2_655 . . 2_756
O2 Y1 Y2 Y2 117.7(2) 2 . . 2_756
O7 Y1 Y2 Y2 -21.6(2) 1_655 . . 2_756
O5 Y1 Y2 Y2 156.95(18) . . . 2_756
O2 Y1 Y2 Y2 27.60(11) 1_655 . . 2_756
O1 Y1 Y2 Y2 95.93(10) . . . 2_756
Si1 Y1 Y2 Y2 118.10(5) . . . 2_756
Si2 Y1 Y2 Y2 143.79(5) 2 . . 2_756
Y1 Y1 Y2 Y2 51.80(5) 2_655 . . 2_756
Ba1 Y1 Y2 Y2 -90.07(3) 1_655 . . 2_756
F1 Y2 Si1 O7 143.1(4) . . . .
F2 Y2 Si1 O7 -19.6(3) . . . .
O6 Y2 Si1 O7 59.0(3) 2_656 . . .
F2 Y2 Si1 O7 -87.4(3) 2_766 . . .
O7 Y2 Si1 O7 -156.8(3) 1_655 . . .
O5 Y2 Si1 O7 -90.0(3) . . . .
O6 Y2 Si1 O7 93.3(3) . . . .
F1 Y2 Si1 O7 131.3(3) 2_756 . . .
Y2 Y2 Si1 O7 71.2(3) 2_656 . . .
Y1 Y2 Si1 O7 -134.7(3) . . . .
Y2 Y2 Si1 O7 134.1(2) 2_756 . . .
F1 Y2 Si1 O6 49.8(4) . . . .
F2 Y2 Si1 O6 -112.9(2) . . . .
O6 Y2 Si1 O6 -34.3(3) 2_656 . . .
F2 Y2 Si1 O6 179.3(2) 2_766 . . .
O7 Y2 Si1 O6 109.9(2) 1_655 . . .
O5 Y2 Si1 O6 176.6(3) . . . .
F1 Y2 Si1 O6 38.0(2) 2_756 . . .
Y2 Y2 Si1 O6 -22.17(19) 2_656 . . .
Y1 Y2 Si1 O6 132.0(2) . . . .
Y2 Y2 Si1 O6 40.7(2) 2_756 . . .
F1 Y2 Si1 O5 -126.9(4) . . . .
F2 Y2 Si1 O5 70.5(2) . . . .
O6 Y2 Si1 O5 149.0(2) 2_656 . . .
F2 Y2 Si1 O5 2.7(2) 2_766 . . .
O7 Y2 Si1 O5 -66.8(2) 1_655 . . .
O6 Y2 Si1 O5 -176.6(3) . . . .
F1 Y2 Si1 O5 -138.6(2) 2_756 . . .
Y2 Y2 Si1 O5 161.18(19) 2_656 . . .
Y1 Y2 Si1 O5 -44.67(19) . . . .
Y2 Y2 Si1 O5 -135.91(19) 2_756 . . .
F1 Y2 Si1 O1 -42.3(4) . . . .
F2 Y2 Si1 O1 155.0(2) . . . .
O6 Y2 Si1 O1 -126.4(2) 2_656 . . .
F2 Y2 Si1 O1 87.2(2) 2_766 . . .
O7 Y2 Si1 O1 17.8(2) 1_655 . . .
O5 Y2 Si1 O1 84.5(3) . . . .
O6 Y2 Si1 O1 -92.1(3) . . . .
F1 Y2 Si1 O1 -54.1(2) 2_756 . . .
Y2 Y2 Si1 O1 -114.28(19) 2_656 . . .
Y1 Y2 Si1 O1 39.87(18) . . . .
Y2 Y2 Si1 O1 -51.4(2) 2_756 . . .
F1 Y2 Si1 Y1 -82.2(3) . . . .
F2 Y2 Si1 Y1 115.14(11) . . . .
O6 Y2 Si1 Y1 -166.31(11) 2_656 . . .
F2 Y2 Si1 Y1 47.32(11) 2_766 . . .
O7 Y2 Si1 Y1 -22.11(11) 1_655 . . .
O5 Y2 Si1 Y1 44.67(19) . . . .
O6 Y2 Si1 Y1 -132.0(2) . . . .
F1 Y2 Si1 Y1 -93.97(10) 2_756 . . .
Y2 Y2 Si1 Y1 -154.15(4) 2_656 . . .
Y2 Y2 Si1 Y1 -91.24(5) 2_756 . . .
F1 Y2 Si1 Ba1 -2.5(3) . . . 1_545
F2 Y2 Si1 Ba1 -165.12(11) . . . 1_545
O6 Y2 Si1 Ba1 -86.57(11) 2_656 . . 1_545
F2 Y2 Si1 Ba1 127.07(10) 2_766 . . 1_545
O7 Y2 Si1 Ba1 57.63(11) 1_655 . . 1_545
O5 Y2 Si1 Ba1 124.41(19) . . . 1_545
O6 Y2 Si1 Ba1 -52.24(19) . . . 1_545
F1 Y2 Si1 Ba1 -14.23(9) 2_756 . . 1_545
Y2 Y2 Si1 Ba1 -74.41(3) 2_656 . . 1_545
Y1 Y2 Si1 Ba1 79.74(4) . . . 1_545
Y2 Y2 Si1 Ba1 -11.50(5) 2_756 . . 1_545
F1 Y2 Si1 Ba1 -153.1(3) . . . .
F2 Y2 Si1 Ba1 44.19(11) . . . .
O6 Y2 Si1 Ba1 122.74(11) 2_656 . . .
F2 Y2 Si1 Ba1 -23.62(11) 2_766 . . .
O7 Y2 Si1 Ba1 -93.06(12) 1_655 . . .
O5 Y2 Si1 Ba1 -26.27(19) . . . .
O6 Y2 Si1 Ba1 157.1(2) . . . .
F1 Y2 Si1 Ba1 -164.91(9) 2_756 . . .
Y2 Y2 Si1 Ba1 134.90(5) 2_656 . . .
Y1 Y2 Si1 Ba1 -70.94(4) . . . .
Y2 Y2 Si1 Ba1 -162.19(3) 2_756 . . .
O4 Y1 Si1 O7 50.7(3) 1_665 . . .
O3 Y1 Si1 O7 143.9(4) 2_655 . . .
O2 Y1 Si1 O7 -44.0(3) 2 . . .
O7 Y1 Si1 O7 158.6(3) 1_655 . . .
O5 Y1 Si1 O7 86.7(3) . . . .
O2 Y1 Si1 O7 -125.5(3) 1_655 . . .
O1 Y1 Si1 O7 -87.7(3) . . . .
Si2 Y1 Si1 O7 -24.6(2) 2 . . .
Y1 Y1 Si1 O7 -86.3(2) 2_655 . . .
Ba1 Y1 Si1 O7 104.8(2) 1_655 . . .
Y2 Y1 Si1 O7 136.2(2) . . . .
O4 Y1 Si1 O6 -124.0(2) 1_665 . . .
O3 Y1 Si1 O6 -30.9(5) 2_655 . . .
O2 Y1 Si1 O6 141.3(2) 2 . . .
O7 Y1 Si1 O6 -16.2(2) 1_655 . . .
O5 Y1 Si1 O6 -88.1(3) . . . .
O2 Y1 Si1 O6 59.7(2) 1_655 . . .
O1 Y1 Si1 O6 97.6(3) . . . .
Si2 Y1 Si1 O6 160.6(2) 2 . . .
Y1 Y1 Si1 O6 98.94(19) 2_655 . . .
Ba1 Y1 Si1 O6 -69.9(2) 1_655 . . .
Y2 Y1 Si1 O6 -38.54(19) . . . .
O4 Y1 Si1 O5 -35.9(2) 1_665 . . .
O3 Y1 Si1 O5 57.2(5) 2_655 . . .
O2 Y1 Si1 O5 -130.6(2) 2 . . .
O7 Y1 Si1 O5 71.9(2) 1_655 . . .
O2 Y1 Si1 O5 147.8(2) 1_655 . . .
O1 Y1 Si1 O5 -174.3(3) . . . .
Si2 Y1 Si1 O5 -111.3(2) 2 . . .
Y1 Y1 Si1 O5 -173.0(2) 2_655 . . .
Ba1 Y1 Si1 O5 18.1(2) 1_655 . . .
Y2 Y1 Si1 O5 49.5(2) . . . .
O4 Y1 Si1 O1 138.4(2) 1_665 . . .
O3 Y1 Si1 O1 -128.5(4) 2_655 . . .
O2 Y1 Si1 O1 43.7(2) 2 . . .
O7 Y1 Si1 O1 -113.8(2) 1_655 . . .
O5 Y1 Si1 O1 174.3(3) . . . .
O2 Y1 Si1 O1 -37.8(2) 1_655 . . .
Si2 Y1 Si1 O1 63.05(18) 2 . . .
Y1 Y1 Si1 O1 1.36(17) 2_655 . . .
Ba1 Y1 Si1 O1 -167.51(17) 1_655 . . .
Y2 Y1 Si1 O1 -136.12(18) . . . .
O4 Y1 Si1 Y2 -85.46(13) 1_665 . . .
O3 Y1 Si1 Y2 7.7(4) 2_655 . . .
O2 Y1 Si1 Y2 179.83(11) 2 . . .
O7 Y1 Si1 Y2 22.34(11) 1_655 . . .
O5 Y1 Si1 Y2 -49.5(2) . . . .
O2 Y1 Si1 Y2 98.28(11) 1_655 . . .
O1 Y1 Si1 Y2 136.12(18) . . . .
Si2 Y1 Si1 Y2 -160.83(4) 2 . . .
Y1 Y1 Si1 Y2 137.48(4) 2_655 . . .
Ba1 Y1 Si1 Y2 -31.39(5) 1_655 . . .
O4 Y1 Si1 Ba1 -163.86(12) 1_665 . . 1_545
O3 Y1 Si1 Ba1 -70.7(4) 2_655 . . 1_545
O2 Y1 Si1 Ba1 101.43(11) 2 . . 1_545
O7 Y1 Si1 Ba1 -56.06(12) 1_655 . . 1_545
O5 Y1 Si1 Ba1 -127.9(2) . . . 1_545
O2 Y1 Si1 Ba1 19.88(11) 1_655 . . 1_545
O1 Y1 Si1 Ba1 57.72(17) . . . 1_545
Si2 Y1 Si1 Ba1 120.77(5) 2 . . 1_545
Y1 Y1 Si1 Ba1 59.08(4) 2_655 . . 1_545
Ba1 Y1 Si1 Ba1 -109.79(4) 1_655 . . 1_545
Y2 Y1 Si1 Ba1 -78.40(5) . . . 1_545
O4 Y1 Si1 Ba1 8.33(12) 1_665 . . .
O3 Y1 Si1 Ba1 101.4(4) 2_655 . . .
O2 Y1 Si1 Ba1 -86.38(11) 2 . . .
O7 Y1 Si1 Ba1 116.13(12) 1_655 . . .
O5 Y1 Si1 Ba1 44.3(2) . . . .
O2 Y1 Si1 Ba1 -167.93(11) 1_655 . . .
O1 Y1 Si1 Ba1 -130.09(18) . . . .
Si2 Y1 Si1 Ba1 -67.05(5) 2 . . .
Y1 Y1 Si1 Ba1 -128.73(4) 2_655 . . .
Ba1 Y1 Si1 Ba1 62.40(4) 1_655 . . .
Y2 Y1 Si1 Ba1 93.79(5) . . . .
F2 Y2 F1 Y2 150.01(17) . . . 2_756
O6 Y2 F1 Y2 75.23(18) 2_656 . . 2_756
F2 Y2 F1 Y2 -147.13(18) 2_766 . . 2_756
O7 Y2 F1 Y2 -71.86(18) 1_655 . . 2_756
O5 Y2 F1 Y2 -103.8(3) . . . 2_756
O6 Y2 F1 Y2 20.6(3) . . . 2_756
F1 Y2 F1 Y2 0.0 2_756 . . 2_756
Si1 Y2 F1 Y2 -12.7(4) . . . 2_756
Y2 Y2 F1 Y2 51.58(16) 2_656 . . 2_756
Y1 Y2 F1 Y2 -81.62(17) . . . 2_756
F2 Y2 F1 Ba1 3.1(3) . . . 2_766
O6 Y2 F1 Ba1 -71.7(2) 2_656 . . 2_766
F2 Y2 F1 Ba1 65.9(2) 2_766 . . 2_766
O7 Y2 F1 Ba1 141.2(3) 1_655 . . 2_766
O5 Y2 F1 Ba1 109.3(3) . . . 2_766
O6 Y2 F1 Ba1 -126.3(2) . . . 2_766
F1 Y2 F1 Ba1 -146.9(4) 2_756 . . 2_766
Si1 Y2 F1 Ba1 -159.63(16) . . . 2_766
Y2 Y2 F1 Ba1 -95.4(2) 2_656 . . 2_766
Y1 Y2 F1 Ba1 131.45(19) . . . 2_766
Y2 Y2 F1 Ba1 -146.9(4) 2_756 . . 2_766
F1 Y2 F2 Y2 72.7(2) . . . 2_766
O6 Y2 F2 Y2 148.6(2) 2_656 . . 2_766
F2 Y2 F2 Y2 0.0 2_766 . . 2_766
O7 Y2 F2 Y2 -24.4(3) 1_655 . . 2_766
O5 Y2 F2 Y2 -83.5(2) . . . 2_766
O6 Y2 F2 Y2 -143.82(18) . . . 2_766
F1 Y2 F2 Y2 135.3(2) 2_756 . . 2_766
Si1 Y2 F2 Y2 -113.11(18) . . . 2_766
Y2 Y2 F2 Y2 -177.28(17) 2_656 . . 2_766
Y1 Y2 F2 Y2 -59.6(2) . . . 2_766
Y2 Y2 F2 Y2 95.17(19) 2_756 . . 2_766
F1 Y2 F2 Ba1 -84.61(19) . . . 2_666
O6 Y2 F2 Ba1 -8.73(17) 2_656 . . 2_666
F2 Y2 F2 Ba1 -157.4(3) 2_766 . . 2_666
O7 Y2 F2 Ba1 178.22(16) 1_655 . . 2_666
O5 Y2 F2 Ba1 119.14(19) . . . 2_666
O6 Y2 F2 Ba1 58.8(2) . . . 2_666
F1 Y2 F2 Ba1 -22.0(4) 2_756 . . 2_666
Si1 Y2 F2 Ba1 89.53(16) . . . 2_666
Y2 Y2 F2 Ba1 25.37(17) 2_656 . . 2_666
Y1 Y2 F2 Ba1 143.09(12) . . . 2_666
Y2 Y2 F2 Ba1 -62.2(2) 2_756 . . 2_666
O7 Si1 O1 Si2 -33.8(4) . . . .
O6 Si1 O1 Si2 95.2(3) . . . .
O5 Si1 O1 Si2 -156.9(3) . . . .
Y2 Si1 O1 Si2 150.4(2) . . . .
Y1 Si1 O1 Si2 -161.1(4) . . . .
Ba1 Si1 O1 Si2 101.9(3) 1_545 . . .
Ba1 Si1 O1 Si2 -111.0(3) . . . .
O7 Si1 O1 Y1 127.3(2) . . . .
O6 Si1 O1 Y1 -103.7(2) . . . .
O5 Si1 O1 Y1 4.2(2) . . . .
Y2 Si1 O1 Y1 -48.52(17) . . . .
Ba1 Si1 O1 Y1 -97.04(15) 1_545 . . .
Ba1 Si1 O1 Y1 50.05(14) . . . .
O7 Si1 O1 Ba1 -135.7(2) . . . 1_545
O6 Si1 O1 Ba1 -6.7(2) . . . 1_545
O5 Si1 O1 Ba1 101.2(2) . . . 1_545
Y2 Si1 O1 Ba1 48.52(18) . . . 1_545
Y1 Si1 O1 Ba1 97.04(15) . . . 1_545
Ba1 Si1 O1 Ba1 147.09(8) . . . 1_545
O3 Si2 O1 Si1 167.6(3) . . . .
O4 Si2 O1 Si1 -68.8(3) . . . .
O2 Si2 O1 Si1 46.9(4) . . . .
Y1 Si2 O1 Si1 80.2(4) 2 . . .
Ba1 Si2 O1 Si1 -16.3(3) 1_445 . . .
Ba1 Si2 O1 Si1 -101.9(3) 1_545 . . .
O3 Si2 O1 Y1 16.0(4) . . . .
O4 Si2 O1 Y1 139.5(3) . . . .
O2 Si2 O1 Y1 -104.7(3) . . . .
Y1 Si2 O1 Y1 -71.4(4) 2 . . .
Ba1 Si2 O1 Y1 -167.9(2) 1_445 . . .
Ba1 Si2 O1 Y1 106.5(3) 1_545 . . .
O3 Si2 O1 Ba1 -90.5(2) . . . 1_545
O4 Si2 O1 Ba1 33.0(2) . . . 1_545
O2 Si2 O1 Ba1 148.81(18) . . . 1_545
Y1 Si2 O1 Ba1 -177.91(9) 2 . . 1_545
Ba1 Si2 O1 Ba1 85.60(12) 1_445 . . 1_545
O4 Y1 O1 Si1 -51.5(2) 1_665 . . .
O3 Y1 O1 Si1 147.7(3) 2_655 . . .
O2 Y1 O1 Si1 -136.09(19) 2 . . .
O7 Y1 O1 Si1 64.71(18) 1_655 . . .
O5 Y1 O1 Si1 -3.20(16) . . . .
O2 Y1 O1 Si1 140.2(2) 1_655 . . .
Si2 Y1 O1 Si1 -109.97(17) 2 . . .
Y1 Y1 O1 Si1 -178.59(18) 2_655 . . .
Ba1 Y1 O1 Si1 22.1(3) 1_655 . . .
Y2 Y1 O1 Si1 33.73(14) . . . .
O4 Y1 O1 Si2 106.2(3) 1_665 . . .
O3 Y1 O1 Si2 -54.6(5) 2_655 . . .
O2 Y1 O1 Si2 21.7(3) 2 . . .
O7 Y1 O1 Si2 -137.5(3) 1_655 . . .
O5 Y1 O1 Si2 154.5(4) . . . .
O2 Y1 O1 Si2 -62.0(3) 1_655 . . .
Si1 Y1 O1 Si2 157.7(4) . . . .
Si2 Y1 O1 Si2 47.8(3) 2 . . .
Y1 Y1 O1 Si2 -20.8(3) 2_655 . . .
Ba1 Y1 O1 Si2 179.89(16) 1_655 . . .
Y2 Y1 O1 Si2 -168.5(3) . . . .
O4 Y1 O1 Ba1 -147.63(15) 1_665 . . 1_545
O3 Y1 O1 Ba1 51.6(4) 2_655 . . 1_545
O2 Y1 O1 Ba1 127.79(15) 2 . . 1_545
O7 Y1 O1 Ba1 -31.41(14) 1_655 . . 1_545
O5 Y1 O1 Ba1 -99.31(16) . . . 1_545
O2 Y1 O1 Ba1 44.12(13) 1_655 . . 1_545
Si1 Y1 O1 Ba1 -96.11(19) . . . 1_545
Si2 Y1 O1 Ba1 153.92(13) 2 . . 1_545
Y1 Y1 O1 Ba1 85.30(10) 2_655 . . 1_545
Ba1 Y1 O1 Ba1 -74.0(2) 1_655 . . 1_545
Y2 Y1 O1 Ba1 -62.38(9) . . . 1_545
O3 Si2 O2 Y1 18.9(3) . . . 2
O4 Si2 O2 Y1 -110.0(3) . . . 2
O1 Si2 O2 Y1 138.3(2) . . . 2
Ba1 Si2 O2 Y1 -125.0(3) 1_445 . . 2
Ba1 Si2 O2 Y1 -168.14(14) 1_545 . . 2
O3 Si2 O2 Y1 -111.9(3) . . . 1_455
O4 Si2 O2 Y1 119.2(3) . . . 1_455
O1 Si2 O2 Y1 7.4(4) . . . 1_455
Y1 Si2 O2 Y1 -130.9(4) 2 . . 1_455
Ba1 Si2 O2 Y1 104.1(3) 1_445 . . 1_455
Ba1 Si2 O2 Y1 61.0(5) 1_545 . . 1_455
O3 Si2 O2 Ba1 143.9(2) . . . 1_445
O4 Si2 O2 Ba1 15.0(2) . . . 1_445
O1 Si2 O2 Ba1 -96.7(2) . . . 1_445
Y1 Si2 O2 Ba1 125.0(3) 2 . . 1_445
Ba1 Si2 O2 Ba1 -43.2(3) 1_545 . . 1_445
O4 Si2 O3 Y1 -107.5(3) . . . 2_655
O2 Si2 O3 Y1 127.1(3) . . . 2_655
O1 Si2 O3 Y1 8.3(4) . . . 2_655
Y1 Si2 O3 Y1 138.9(3) 2 . . 2_655
Ba1 Si2 O3 Y1 -164.83(13) 1_445 . . 2_655
Ba1 Si2 O3 Y1 -49.1(3) 1_545 . . 2_655
O4 Si2 O3 Ba1 50.8(4) . . . 2
O2 Si2 O3 Ba1 -74.6(3) . . . 2
O1 Si2 O3 Ba1 166.6(3) . . . 2
Y1 Si2 O3 Ba1 -62.9(2) 2 . . 2
Ba1 Si2 O3 Ba1 -6.6(5) 1_445 . . 2
Ba1 Si2 O3 Ba1 109.2(3) 1_545 . . 2
O3 Si2 O4 Y1 -11.0(5) . . . 1_445
O2 Si2 O4 Y1 115.3(4) . . . 1_445
O1 Si2 O4 Y1 -129.9(4) . . . 1_445
Y1 Si2 O4 Y1 75.3(4) 2 . . 1_445
Ba1 Si2 O4 Y1 132.1(5) 1_445 . . 1_445
Ba1 Si2 O4 Y1 -97.4(4) 1_545 . . 1_445
O3 Si2 O4 Ba1 -143.2(2) . . . 1_445
O2 Si2 O4 Ba1 -16.9(3) . . . 1_445
O1 Si2 O4 Ba1 97.9(2) . . . 1_445
Y1 Si2 O4 Ba1 -56.9(2) 2 . . 1_445
Ba1 Si2 O4 Ba1 130.5(2) 1_545 . . 1_445
O3 Si2 O4 Ba1 86.4(2) . . . 1_545
O2 Si2 O4 Ba1 -147.34(19) . . . 1_545
O1 Si2 O4 Ba1 -32.5(2) . . . 1_545
Y1 Si2 O4 Ba1 172.68(6) 2 . . 1_545
Ba1 Si2 O4 Ba1 -130.5(2) 1_445 . . 1_545
O7 Si1 O5 Y1 -124.3(2) . . . .
O6 Si1 O5 Y1 106.6(2) . . . .
O1 Si1 O5 Y1 -4.8(2) . . . .
Y2 Si1 O5 Y1 109.3(2) . . . .
Ba1 Si1 O5 Y1 53.01(18) 1_545 . . .
Ba1 Si1 O5 Y1 -109.8(3) . . . .
O7 Si1 O5 Y2 126.4(2) . . . .
O6 Si1 O5 Y2 -2.7(2) . . . .
O1 Si1 O5 Y2 -114.08(19) . . . .
Y1 Si1 O5 Y2 -109.3(2) . . . .
Ba1 Si1 O5 Y2 -56.27(15) 1_545 . . .
Ba1 Si1 O5 Y2 140.9(3) . . . .
O7 Si1 O5 Ba1 -14.6(3) . . . .
O6 Si1 O5 Ba1 -143.6(2) . . . .
O1 Si1 O5 Ba1 105.0(2) . . . .
Y2 Si1 O5 Ba1 -140.9(3) . . . .
Y1 Si1 O5 Ba1 109.8(3) . . . .
Ba1 Si1 O5 Ba1 162.79(12) 1_545 . . .
O4 Y1 O5 Si1 143.8(2) 1_665 . . .
O3 Y1 O5 Si1 -158.5(2) 2_655 . . .
O2 Y1 O5 Si1 58.5(3) 2 . . .
O7 Y1 O5 Si1 -101.0(2) 1_655 . . .
O2 Y1 O5 Si1 -38.5(3) 1_655 . . .
O1 Y1 O5 Si1 3.39(17) . . . .
Si2 Y1 O5 Si1 68.22(19) 2 . . .
Y1 Y1 O5 Si1 9.2(3) 2_655 . . .
Ba1 Y1 O5 Si1 -164.25(18) 1_655 . . .
Y2 Y1 O5 Si1 -101.9(2) . . . .
O4 Y1 O5 Y2 -114.3(2) 1_665 . . .
O3 Y1 O5 Y2 -56.6(3) 2_655 . . .
O2 Y1 O5 Y2 160.35(16) 2 . . .
O7 Y1 O5 Y2 0.91(16) 1_655 . . .
O2 Y1 O5 Y2 63.4(2) 1_655 . . .
O1 Y1 O5 Y2 105.27(19) . . . .
Si1 Y1 O5 Y2 101.9(2) . . . .
Si2 Y1 O5 Y2 170.11(14) 2 . . .
Y1 Y1 O5 Y2 111.08(15) 2_655 . . .
Ba1 Y1 O5 Y2 -62.37(15) 1_655 . . .
O4 Y1 O5 Ba1 28.76(16) 1_665 . . .
O3 Y1 O5 Ba1 86.4(2) 2_655 . . .
O2 Y1 O5 Ba1 -56.6(2) 2 . . .
O7 Y1 O5 Ba1 144.0(2) 1_655 . . .
O2 Y1 O5 Ba1 -153.57(14) 1_655 . . .
O1 Y1 O5 Ba1 -111.68(19) . . . .
Si1 Y1 O5 Ba1 -115.1(3) . . . .
Si2 Y1 O5 Ba1 -46.85(14) 2 . . .
Y1 Y1 O5 Ba1 -105.87(14) 2_655 . . .
Ba1 Y1 O5 Ba1 80.68(13) 1_655 . . .
Y2 Y1 O5 Ba1 143.0(3) . . . .
F1 Y2 O5 Si1 139.8(3) . . . .
F2 Y2 O5 Si1 -111.7(2) . . . .
O6 Y2 O5 Si1 -39.0(3) 2_656 . . .
F2 Y2 O5 Si1 -177.58(19) 2_766 . . .
O7 Y2 O5 Si1 105.9(2) 1_655 . . .
O6 Y2 O5 Si1 1.96(16) . . . .
F1 Y2 O5 Si1 47.0(2) 2_756 . . .
Y2 Y2 O5 Si1 -16.86(17) 2_656 . . .
Y1 Y2 O5 Si1 106.8(2) . . . .
Y2 Y2 O5 Si1 70.0(3) 2_756 . . .
F1 Y2 O5 Y1 33.0(4) . . . .
F2 Y2 O5 Y1 141.53(19) . . . .
O6 Y2 O5 Y1 -145.74(17) 2_656 . . .
F2 Y2 O5 Y1 75.64(17) 2_766 . . .
O7 Y2 O5 Y1 -0.91(16) 1_655 . . .
O6 Y2 O5 Y1 -104.8(2) . . . .
F1 Y2 O5 Y1 -59.8(2) 2_756 . . .
Si1 Y2 O5 Y1 -106.8(2) . . . .
Y2 Y2 O5 Y1 -123.64(15) 2_656 . . .
Y2 Y2 O5 Y1 -36.8(3) 2_756 . . .
F1 Y2 O5 Ba1 -93.9(4) . . . .
F2 Y2 O5 Ba1 14.6(2) . . . .
O6 Y2 O5 Ba1 87.3(3) 2_656 . . .
F2 Y2 O5 Ba1 -51.3(2) 2_766 . . .
O7 Y2 O5 Ba1 -127.9(3) 1_655 . . .
O6 Y2 O5 Ba1 128.2(3) . . . .
F1 Y2 O5 Ba1 173.3(2) 2_756 . . .
Si1 Y2 O5 Ba1 126.3(3) . . . .
Y2 Y2 O5 Ba1 109.4(2) 2_656 . . .
Y1 Y2 O5 Ba1 -127.0(3) . . . .
Y2 Y2 O5 Ba1 -163.76(11) 2_756 . . .
O7 Si1 O6 Y2 -1.6(5) . . . 2_656
O5 Si1 O6 Y2 126.2(4) . . . 2_656
O1 Si1 O6 Y2 -126.5(4) . . . 2_656
Y2 Si1 O6 Y2 123.5(4) . . . 2_656
Y1 Si1 O6 Y2 173.9(3) . . . 2_656
Ba1 Si1 O6 Y2 -133.5(5) 1_545 . . 2_656
Ba1 Si1 O6 Y2 89.9(4) . . . 2_656
O7 Si1 O6 Y2 -125.1(2) . . . .
O5 Si1 O6 Y2 2.7(2) . . . .
O1 Si1 O6 Y2 110.0(2) . . . .
Y1 Si1 O6 Y2 50.44(18) . . . .
Ba1 Si1 O6 Y2 102.97(18) 1_545 . . .
Ba1 Si1 O6 Y2 -33.6(3) . . . .
O7 Si1 O6 Ba1 131.9(2) . . . 1_545
O5 Si1 O6 Ba1 -100.3(2) . . . 1_545
O1 Si1 O6 Ba1 7.0(3) . . . 1_545
Y2 Si1 O6 Ba1 -102.97(18) . . . 1_545
Y1 Si1 O6 Ba1 -52.53(19) . . . 1_545
Ba1 Si1 O6 Ba1 -136.55(14) . . . 1_545
F1 Y2 O6 Si1 -159.11(17) . . . .
F2 Y2 O6 Si1 75.2(2) . . . .
O6 Y2 O6 Si1 144.7(3) 2_656 . . .
F2 Y2 O6 Si1 -1.1(3) 2_766 . . .
O7 Y2 O6 Si1 -68.8(2) 1_655 . . .
O5 Y2 O6 Si1 -1.97(16) . . . .
F1 Y2 O6 Si1 -138.5(2) 2_756 . . .
Y2 Y2 O6 Si1 144.7(3) 2_656 . . .
Y1 Y2 O6 Si1 -37.69(15) . . . .
Y2 Y2 O6 Si1 -146.95(16) 2_756 . . .
F1 Y2 O6 Y2 56.1(2) . . . 2_656
F2 Y2 O6 Y2 -69.50(19) . . . 2_656
O6 Y2 O6 Y2 0.0 2_656 . . 2_656
F2 Y2 O6 Y2 -145.89(19) 2_766 . . 2_656
O7 Y2 O6 Y2 146.41(16) 1_655 . . 2_656
O5 Y2 O6 Y2 -146.7(2) . . . 2_656
F1 Y2 O6 Y2 76.75(16) 2_756 . . 2_656
Si1 Y2 O6 Y2 -144.7(3) . . . 2_656
Y1 Y2 O6 Y2 177.56(15) . . . 2_656
Y2 Y2 O6 Y2 68.30(14) 2_756 . . 2_656
F1 Y2 O6 Ba1 -55.8(2) . . . 1_545
F2 Y2 O6 Ba1 178.53(14) . . . 1_545
O6 Y2 O6 Ba1 -112.0(2) 2_656 . . 1_545
F2 Y2 O6 Ba1 102.1(2) 2_766 . . 1_545
O7 Y2 O6 Ba1 34.45(15) 1_655 . . 1_545
O5 Y2 O6 Ba1 101.32(17) . . . 1_545
F1 Y2 O6 Ba1 -35.22(13) 2_756 . . 1_545
Si1 Y2 O6 Ba1 103.3(2) . . . 1_545
Y2 Y2 O6 Ba1 -112.0(2) 2_656 . . 1_545
Y1 Y2 O6 Ba1 65.60(10) . . . 1_545
Y2 Y2 O6 Ba1 -43.66(12) 2_756 . . 1_545
O6 Si1 O7 Y1 -159.4(3) . . . 1_455
O5 Si1 O7 Y1 79.0(3) . . . 1_455
O1 Si1 O7 Y1 -35.9(4) . . . 1_455
Y2 Si1 O7 Y1 138.87(18) . . . 1_455
Y1 Si1 O7 Y1 26.1(4) . . . 1_455
Ba1 Si1 O7 Y1 -97.1(3) 1_545 . . 1_455
Ba1 Si1 O7 Y1 68.3(2) . . . 1_455
O6 Si1 O7 Y2 33.5(4) . . . 1_455
O5 Si1 O7 Y2 -88.1(3) . . . 1_455
O1 Si1 O7 Y2 157.0(3) . . . 1_455
Y2 Si1 O7 Y2 -28.2(4) . . . 1_455
Y1 Si1 O7 Y2 -140.98(18) . . . 1_455
Ba1 Si1 O7 Y2 95.8(3) 1_545 . . 1_455
Ba1 Si1 O7 Y2 -98.8(3) . . . 1_455
Si1 O5 Ba1 F1 128.7(2) . . . 2_766
Y1 O5 Ba1 F1 -120.95(16) . . . 2_766
Y2 O5 Ba1 F1 7.3(2) . . . 2_766
Si1 O5 Ba1 F2 58.3(2) . . . 2_666
Y1 O5 Ba1 F2 168.57(18) . . . 2_666
Y2 O5 Ba1 F2 -63.2(3) . . . 2_666
Si1 O5 Ba1 O4 -135.6(3) . . . 1_665
Y1 O5 Ba1 O4 -25.24(15) . . . 1_665
Y2 O5 Ba1 O4 103.0(3) . . . 1_665
Si1 O5 Ba1 O3 -54.5(2) . . . 2
Y1 O5 Ba1 O3 55.82(15) . . . 2
Y2 O5 Ba1 O3 -175.9(3) . . . 2
Si1 O5 Ba1 O6 86.6(3) . . . 1_565
Y1 O5 Ba1 O6 -163.05(14) . . . 1_565
Y2 O5 Ba1 O6 -34.8(4) . . . 1_565
Si1 O5 Ba1 O1 -55.4(7) . . . 1_565
Y1 O5 Ba1 O1 55.0(6) . . . 1_565
Y2 O5 Ba1 O1 -176.8(4) . . . 1_565
Si1 O5 Ba1 O4 -15.2(3) . . . 1_565
Y1 O5 Ba1 O4 95.08(17) . . . 1_565
Y2 O5 Ba1 O4 -136.7(2) . . . 1_565
Si1 O5 Ba1 O2 -124.7(2) . . . 1_665
Y1 O5 Ba1 O2 -14.4(2) . . . 1_665
Y2 O5 Ba1 O2 113.8(2) . . . 1_665
Si1 O5 Ba1 Si2 -134.9(2) . . . 1_665
Y1 O5 Ba1 Si2 -24.62(14) . . . 1_665
Y2 O5 Ba1 Si2 103.6(2) . . . 1_665
Si1 O5 Ba1 Si1 77.9(4) . . . 1_565
Y1 O5 Ba1 Si1 -171.8(2) . . . 1_565
Y2 O5 Ba1 Si1 -43.6(5) . . . 1_565
Si1 O5 Ba1 Si2 -37.7(3) . . . 1_565
Y1 O5 Ba1 Si2 72.6(2) . . . 1_565
Y2 O5 Ba1 Si2 -159.14(15) . . . 1_565
